data_4026709
loop_
_publ_author_name
'Olga A. Ivanova'
'Ekaterina M. Budynina'
'Alexey O. Chagarovskiy'
'Igor V. Trushkov'
'Mikhail Ya. Melnikov'

_publ_contact_author_address
; 
  Department of Chemistry, Moscow State University,
  119992 Moscow, Russian Federation
;
_publ_contact_author_email rybakov20021@yandex.ru
_publ_contact_author_fax 7--495--9390898
_publ_contact_author_name 'Dr. Victor B. Rybakov'
_publ_contact_author_phone 7--495--9393654
_publ_section_title
;
 (3 + 3)-Cyclodimerization of Donor-Acceptor Cyclopropanes. Three Routes
 to Six-Membered Rings
;
_journal_name_full 'Journal of Organic Chemistry'
_journal_page_first 8852
_journal_page_last 8868
_journal_paper_doi 10.1021/jo201612w
_journal_volume 76
_journal_year 2011
_chemical_compound_source 'synthesis as described'
_chemical_formula_moiety 'C28 H32 O10'
_chemical_formula_sum 'C28 H32 O10'
_chemical_formula_weight 528.54
_chemical_melting_point_gt 446.5
_chemical_melting_point_lt 447.5
_chemical_name_systematic
; 
 Tetramethyl 
 2(SR),5(SR)--bis(4--methoxyphenyl)cyclohexane--1,1,4,4--tetracarboxylate
;
_space_group_IT_number 14
_symmetry_cell_setting monoclinic
_symmetry_space_group_name_Hall '-P 2yn'
_symmetry_space_group_name_H-M 'P 1 21/n 1'
_atom_sites_solution_hydrogens geom
_atom_sites_solution_primary direct
_atom_sites_solution_secondary difmap
_cell_angle_alpha 90.00
_cell_angle_beta 114.90(1)
_cell_angle_gamma 90.00
_cell_formula_units_Z 4
_cell_length_a 16.6656(8)
_cell_length_b 9.5746(5)
_cell_length_c 18.6420(9)
_cell_measurement_reflns_used 25
_cell_measurement_temperature 295(2)
_cell_measurement_theta_max 34.89
_cell_measurement_theta_min 30.22
_cell_volume 2698.1(3)
_computing_cell_refinement 'CAD4 Express (Enraf Nonius, 1994)'
_computing_data_collection 'CAD4 Express (Enraf Nonius, 1994)'
_computing_data_reduction 'XCAD4 (Harms & Wocadlo, 1995)'
_computing_molecular_graphics 'Ortep-3 (Farrugia, 1997)'
_computing_publication_material 'WinGX (Farrugia, 1999)'
_computing_structure_refinement 'SHELXL97 (Sheldrick, 2008)'
_computing_structure_solution 'SHELXS97 (Sheldrick, 2008)'
_diffrn_ambient_temperature 295(2)
_diffrn_detector 'scintillation LiI'
_diffrn_detector_dtime 1.195
_diffrn_measured_fraction_theta_full 0.999
_diffrn_measured_fraction_theta_max 0.999
_diffrn_measurement_device '\k-geometry diffractometer'
_diffrn_measurement_device_type 'Enraf Nonius CAD4'
_diffrn_measurement_method 'non-profiled \w-scans'
_diffrn_radiation_monochromator graphite
_diffrn_radiation_probe x-ray
_diffrn_radiation_source 'fine-focus sealed tube'
_diffrn_radiation_type CuK\a
_diffrn_radiation_wavelength 1.54184
_diffrn_reflns_av_R_equivalents 0.0000
_diffrn_reflns_av_sigmaI/netI 0.0291
_diffrn_reflns_limit_h_max 18
_diffrn_reflns_limit_h_min -20
_diffrn_reflns_limit_k_max 11
_diffrn_reflns_limit_k_min 0
_diffrn_reflns_limit_l_max 23
_diffrn_reflns_limit_l_min 0
_diffrn_reflns_number 5540
_diffrn_reflns_theta_full 74.98
_diffrn_reflns_theta_max 74.98
_diffrn_reflns_theta_min 2.99
_diffrn_source 'Enraf Nonius FR590'
_diffrn_standards_decay_% 2
_diffrn_standards_interval_time 60
_diffrn_standards_number 1
_exptl_absorpt_coefficient_mu 0.827
_exptl_absorpt_correction_T_max 0.8476
_exptl_absorpt_correction_T_min 0.2877
_exptl_absorpt_correction_type refdelf
_exptl_absorpt_process_details
;
 Walker, N. & Stuart, D. (1983). Acta Cryst. A39, 158-166.
;
_exptl_crystal_colour colourless
_exptl_crystal_density_diffrn 1.301
_exptl_crystal_description prism
_exptl_crystal_F_000 1120
_exptl_crystal_size_max 0.20
_exptl_crystal_size_mid 0.20
_exptl_crystal_size_min 0.20
_refine_diff_density_max 0.144
_refine_diff_density_min -0.129
_refine_diff_density_rms 0.030
_refine_ls_extinction_method none
_refine_ls_goodness_of_fit_ref 1.005
_refine_ls_hydrogen_treatment constr
_refine_ls_matrix_type full
_refine_ls_number_parameters 349
_refine_ls_number_reflns 5540
_refine_ls_number_restraints 0
_refine_ls_restrained_S_all 1.005
_refine_ls_R_factor_all 0.0669
_refine_ls_R_factor_gt 0.0438
_refine_ls_shift/su_max 0.000
_refine_ls_shift/su_mean 0.000
_refine_ls_structure_factor_coef Fsqd
_refine_ls_weighting_details 'calc w=1/[\s^2^(Fo^2^)+(0.0622P)^2^] where P=(Fo^2^+2Fc^2^)/3'
_refine_ls_weighting_scheme calc
_refine_ls_wR_factor_gt 0.1097
_refine_ls_wR_factor_ref 0.1223
_reflns_number_gt 3797
_reflns_number_total 5540
_reflns_threshold_expression >2\s(I)
_cod_data_source_file jo201612w_si_003.cif
_cod_data_source_block tru2448
_cod_original_sg_symbol_H-M 'P 21/n'
_cod_database_code 4026709
_exptl_absorpt_factor_mur 0.165
_diffrn_standards_decay_corr_max 1.019
_diffrn_standards_decay_corr_min 0.990

loop_
_symmetry_equiv_pos_as_xyz
'x, y, z'
'-x+1/2, y+1/2, -z+1/2'
'-x, -y, -z'
'x-1/2, -y-1/2, z-1/2'

loop_
_atom_site_label
_atom_site_type_symbol
_atom_site_fract_x
_atom_site_fract_y
_atom_site_fract_z
_atom_site_U_iso_or_equiv
_atom_site_adp_type
_atom_site_occupancy
_atom_site_symmetry_multiplicity
_atom_site_calc_flag
_atom_site_refinement_flags
C1 C 0.36849(10) 0.20457(16) 0.12611(10) 0.0490(4) Uani 1 1 d .
C2 C 0.38942(11) 0.11926(16) 0.20249(10) 0.0523(4) Uani 1 1 d .
H2A H 0.4264 0.1747 0.2480 0.063 Uiso 1 1 calc R
H2B H 0.3347 0.0989 0.2070 0.063 Uiso 1 1 calc R
C3 C 0.43676(10) -0.01785(16) 0.20264(10) 0.0498(4) Uani 1 1 d .
H3 H 0.4843 0.0048 0.1868 0.060 Uiso 1 1 calc R
C4 C 0.36985(10) -0.11604(16) 0.13659(10) 0.0501(4) Uani 1 1 d .
C5 C 0.30067(11) -0.02719(17) 0.07028(10) 0.0555(4) Uani 1 1 d .
H5A H 0.2737 -0.0827 0.0225 0.067 Uiso 1 1 calc R
H5B H 0.2545 0.0014 0.0859 0.067 Uiso 1 1 calc R
C6 C 0.34426(10) 0.10221(16) 0.05391(9) 0.0495(4) Uani 1 1 d .
H6 H 0.4003 0.0713 0.0538 0.059 Uiso 1 1 calc R
C7 C 0.29058(11) 0.16749(17) -0.02640(10) 0.0517(4) Uani 1 1 d .
C8 C 0.19887(12) 0.1776(2) -0.05772(11) 0.0654(5) Uani 1 1 d .
H8 H 0.1689 0.1399 -0.0300 0.078 Uiso 1 1 calc R
C9 C 0.15161(13) 0.2426(2) -0.12943(11) 0.0722(5) Uani 1 1 d .
H9 H 0.0904 0.2498 -0.1489 0.087 Uiso 1 1 calc R
C10 C 0.19445(13) 0.29701(19) -0.17234(11) 0.0633(5) Uani 1 1 d .
O10 O 0.14143(10) 0.35780(16) -0.24324(8) 0.0823(4) Uani 1 1 d .
C11 C 0.28519(13) 0.2847(2) -0.14332(11) 0.0649(5) Uani 1 1 d .
H11 H 0.3149 0.3188 -0.1722 0.078 Uiso 1 1 calc R
C12 C 0.33182(12) 0.22057(18) -0.07037(10) 0.0582(4) Uani 1 1 d .
H12 H 0.3930 0.2136 -0.0509 0.070 Uiso 1 1 calc R
C13 C 0.18156(17) 0.4103(3) -0.29037(14) 0.1099(9) Uani 1 1 d .
H13A H 0.2205 0.4856 -0.2632 0.165 Uiso 1 1 calc R
H13B H 0.1368 0.4438 -0.3395 0.165 Uiso 1 1 calc R
H13C H 0.2148 0.3374 -0.3007 0.165 Uiso 1 1 calc R
C14 C 0.47973(10) -0.08567(16) 0.28361(10) 0.0518(4) Uani 1 1 d .
C15 C 0.55820(11) -0.16004(18) 0.30563(11) 0.0599(4) Uani 1 1 d .
H15 H 0.5865 -0.1615 0.2720 0.072 Uiso 1 1 calc R
C16 C 0.59503(12) -0.2316(2) 0.37628(12) 0.0684(5) Uani 1 1 d .
H16 H 0.6473 -0.2813 0.3895 0.082 Uiso 1 1 calc R
C17 C 0.55489(12) -0.2300(2) 0.42735(11) 0.0638(5) Uani 1 1 d .
O17 O 0.59552(9) -0.30665(17) 0.49542(9) 0.0865(5) Uani 1 1 d .
C18 C 0.47852(12) -0.1546(2) 0.40817(11) 0.0664(5) Uani 1 1 d .
H18 H 0.4515 -0.1511 0.4428 0.080 Uiso 1 1 calc R
C19 C 0.44193(12) -0.0836(2) 0.33644(11) 0.0630(5) Uani 1 1 d .
H19 H 0.3901 -0.0330 0.3238 0.076 Uiso 1 1 calc R
C20 C 0.55455(17) -0.3114(3) 0.54834(14) 0.1063(9) Uani 1 1 d .
H20A H 0.5498 -0.2184 0.5655 0.159 Uiso 1 1 calc R
H20B H 0.5895 -0.3676 0.5934 0.159 Uiso 1 1 calc R
H20C H 0.4966 -0.3513 0.5220 0.159 Uiso 1 1 calc R
C21 C 0.28860(11) 0.29751(16) 0.10960(10) 0.0527(4) Uani 1 1 d .
O21 O 0.22654(9) 0.26586(14) 0.12249(8) 0.0711(4) Uani 1 1 d .
O22 O 0.29201(7) 0.41477(12) 0.07205(7) 0.0602(3) Uani 1 1 d .
C23 C 0.21207(12) 0.4987(2) 0.04047(12) 0.0714(5) Uani 1 1 d .
H23A H 0.1648 0.4454 0.0018 0.107 Uiso 1 1 calc R
H23B H 0.2221 0.5811 0.0161 0.107 Uiso 1 1 calc R
H23C H 0.1964 0.5250 0.0826 0.107 Uiso 1 1 calc R
C24 C 0.44891(11) 0.29285(17) 0.13647(10) 0.0535(4) Uani 1 1 d .
O24 O 0.49001(9) 0.28274(15) 0.09773(8) 0.0739(4) Uani 1 1 d .
O25 O 0.46874(8) 0.38243(13) 0.19624(8) 0.0684(4) Uani 1 1 d .
C26 C 0.54242(13) 0.4751(2) 0.21151(14) 0.0820(6) Uani 1 1 d .
H26A H 0.5949 0.4212 0.2228 0.123 Uiso 1 1 calc R
H26B H 0.5510 0.5335 0.2561 0.123 Uiso 1 1 calc R
H26C H 0.5303 0.5325 0.1659 0.123 Uiso 1 1 calc R
C27 C 0.32337(11) -0.20777(17) 0.17412(10) 0.0531(4) Uani 1 1 d .
O27 O 0.25862(8) -0.17353(14) 0.18243(8) 0.0701(4) Uani 1 1 d .
O28 O 0.36660(8) -0.32770(11) 0.20103(7) 0.0613(3) Uani 1 1 d .
C29 C 0.33714(15) -0.4120(2) 0.24952(12) 0.0748(6) Uani 1 1 d .
H29A H 0.3362 -0.3563 0.2920 0.112 Uiso 1 1 calc R
H29B H 0.3769 -0.4892 0.2709 0.112 Uiso 1 1 calc R
H29C H 0.2787 -0.4467 0.2179 0.112 Uiso 1 1 calc R
C30 C 0.41914(12) -0.20491(16) 0.10007(11) 0.0553(4) Uani 1 1 d .
O30 O 0.49634(9) -0.19752(15) 0.11544(9) 0.0759(4) Uani 1 1 d .
O31 O 0.36333(9) -0.28888(13) 0.04444(8) 0.0717(4) Uani 1 1 d .
C32 C 0.39837(16) -0.3725(2) -0.00004(13) 0.0840(7) Uani 1 1 d .
H32A H 0.4230 -0.3125 -0.0269 0.126 Uiso 1 1 calc R
H32B H 0.3518 -0.4276 -0.0382 0.126 Uiso 1 1 calc R
H32C H 0.4437 -0.4331 0.0353 0.126 Uiso 1 1 calc R

loop_
_atom_site_aniso_label
_atom_site_aniso_U_11
_atom_site_aniso_U_22
_atom_site_aniso_U_33
_atom_site_aniso_U_23
_atom_site_aniso_U_13
_atom_site_aniso_U_12
C1 0.0508(8) 0.0352(8) 0.0592(9) -0.0013(7) 0.0212(7) -0.0012(6)
C2 0.0589(9) 0.0376(8) 0.0583(9) 0.0014(7) 0.0227(8) 0.0028(7)
C3 0.0488(8) 0.0365(8) 0.0612(9) 0.0006(7) 0.0203(7) -0.0013(7)
C4 0.0536(8) 0.0348(8) 0.0612(9) -0.0027(7) 0.0234(8) -0.0023(7)
C5 0.0553(9) 0.0413(9) 0.0633(10) -0.0012(8) 0.0185(8) -0.0052(7)
C6 0.0501(8) 0.0407(8) 0.0562(9) -0.0024(7) 0.0209(7) -0.0014(7)
C7 0.0519(8) 0.0432(8) 0.0562(9) -0.0017(7) 0.0189(7) -0.0011(7)
C8 0.0544(9) 0.0752(13) 0.0619(10) 0.0058(10) 0.0199(8) -0.0028(9)
C9 0.0572(10) 0.0816(14) 0.0667(11) 0.0033(11) 0.0152(9) 0.0016(10)
C10 0.0723(11) 0.0514(10) 0.0558(10) 0.0019(8) 0.0167(9) 0.0016(9)
O10 0.0832(9) 0.0804(10) 0.0652(8) 0.0194(8) 0.0134(7) 0.0070(8)
C11 0.0731(11) 0.0565(11) 0.0654(11) 0.0053(9) 0.0295(10) -0.0030(9)
C12 0.0573(9) 0.0513(9) 0.0630(10) -0.0003(8) 0.0224(8) -0.0012(8)
C13 0.1055(19) 0.123(2) 0.0874(16) 0.0478(17) 0.0273(15) 0.0056(17)
C14 0.0517(8) 0.0376(8) 0.0597(9) 0.0000(7) 0.0172(7) -0.0007(7)
C15 0.0549(9) 0.0519(10) 0.0703(11) 0.0013(9) 0.0238(9) 0.0042(8)
C16 0.0586(10) 0.0577(11) 0.0780(13) 0.0078(10) 0.0181(9) 0.0126(9)
C17 0.0556(10) 0.0566(10) 0.0636(11) 0.0099(9) 0.0099(8) 0.0005(8)
O17 0.0739(9) 0.0945(11) 0.0769(9) 0.0326(8) 0.0179(8) 0.0173(8)
C18 0.0621(10) 0.0695(12) 0.0642(11) 0.0101(10) 0.0233(9) 0.0090(9)
C19 0.0563(9) 0.0608(11) 0.0668(11) 0.0055(9) 0.0207(8) 0.0118(9)
C20 0.0891(17) 0.135(2) 0.0871(16) 0.0478(17) 0.0298(14) 0.0087(16)
C21 0.0562(9) 0.0398(8) 0.0607(9) 0.0017(8) 0.0233(8) 0.0027(7)
O21 0.0653(7) 0.0647(8) 0.0932(10) 0.0195(7) 0.0432(7) 0.0132(7)
O22 0.0576(7) 0.0396(6) 0.0793(8) 0.0103(6) 0.0249(6) 0.0056(5)
C23 0.0617(11) 0.0517(10) 0.0916(14) 0.0143(10) 0.0232(10) 0.0139(9)
C24 0.0514(9) 0.0385(8) 0.0628(10) 0.0026(8) 0.0165(8) -0.0002(7)
O24 0.0679(8) 0.0806(9) 0.0773(9) -0.0078(7) 0.0346(7) -0.0200(7)
O25 0.0651(7) 0.0456(7) 0.0864(9) -0.0162(7) 0.0239(7) -0.0069(6)
C26 0.0732(12) 0.0488(11) 0.1022(16) -0.0057(11) 0.0156(11) -0.0203(10)
C27 0.0583(9) 0.0412(9) 0.0600(9) -0.0066(8) 0.0252(8) -0.0044(7)
O27 0.0628(7) 0.0696(8) 0.0848(9) 0.0083(7) 0.0376(7) 0.0036(6)
O28 0.0787(8) 0.0374(6) 0.0782(8) 0.0028(6) 0.0433(7) -0.0011(6)
C29 0.1057(16) 0.0504(10) 0.0838(13) 0.0068(10) 0.0549(13) -0.0072(11)
C30 0.0689(11) 0.0361(8) 0.0678(10) 0.0014(8) 0.0356(9) -0.0032(7)
O30 0.0674(8) 0.0743(9) 0.0950(10) -0.0152(8) 0.0430(8) 0.0008(7)
O31 0.0893(9) 0.0542(7) 0.0855(9) -0.0222(7) 0.0506(8) -0.0185(7)
C32 0.1202(18) 0.0642(13) 0.0889(14) -0.0214(12) 0.0647(14) -0.0065(13)

loop_
_atom_type_symbol
_atom_type_description
_atom_type_scat_dispersion_real
_atom_type_scat_dispersion_imag
_atom_type_scat_source
C C 0.0181 0.0091 'International Tables Vol C Tables 4.2.6.8 and 6.1.1.4'
H H 0.0000 0.0000 'International Tables Vol C Tables 4.2.6.8 and 6.1.1.4'
O O 0.0492 0.0322 'International Tables Vol C Tables 4.2.6.8 and 6.1.1.4'

loop_
_geom_angle_atom_site_label_1
_geom_angle_atom_site_label_2
_geom_angle_atom_site_label_3
_geom_angle
C21 C1 C24 110.41(13)
C21 C1 C2 109.50(13)
C24 C1 C2 109.26(13)
C21 C1 C6 107.68(13)
C24 C1 C6 110.39(13)
C2 C1 C6 109.58(12)
C3 C2 C1 111.74(13)
C3 C2 H2A 109.3
C1 C2 H2A 109.3
C3 C2 H2B 109.3
C1 C2 H2B 109.3
H2A C2 H2B 107.9
C14 C3 C2 113.32(13)
C14 C3 C4 113.83(13)
C2 C3 C4 108.38(12)
C14 C3 H3 107.0
C2 C3 H3 107.0
C4 C3 H3 107.0
C27 C4 C30 110.90(13)
C27 C4 C5 109.46(13)
C30 C4 C5 108.10(14)
C27 C4 C3 108.32(13)
C30 C4 C3 110.12(13)
C5 C4 C3 109.94(12)
C6 C5 C4 110.42(13)
C6 C5 H5A 109.6
C4 C5 H5A 109.6
C6 C5 H5B 109.6
C4 C5 H5B 109.6
H5A C5 H5B 108.1
C7 C6 C5 113.45(13)
C7 C6 C1 114.80(13)
C5 C6 C1 107.81(13)
C7 C6 H6 106.8
C5 C6 H6 106.8
C1 C6 H6 106.8
C12 C7 C8 117.55(16)
C12 C7 C6 120.47(15)
C8 C7 C6 121.98(16)
C9 C8 C7 121.03(18)
C9 C8 H8 119.5
C7 C8 H8 119.5
C10 C9 C8 120.53(18)
C10 C9 H9 119.7
C8 C9 H9 119.7
O10 C10 C9 115.99(18)
O10 C10 C11 124.67(18)
C9 C10 C11 119.32(17)
C10 O10 C13 118.16(17)
C10 C11 C12 119.30(18)
C10 C11 H11 120.4
C12 C11 H11 120.4
C7 C12 C11 122.23(17)
C7 C12 H12 118.9
C11 C12 H12 118.9
O10 C13 H13A 109.5
O10 C13 H13B 109.5
H13A C13 H13B 109.5
O10 C13 H13C 109.5
H13A C13 H13C 109.5
H13B C13 H13C 109.5
C19 C14 C15 116.97(16)
C19 C14 C3 122.67(15)
C15 C14 C3 120.27(16)
C16 C15 C14 121.45(18)
C16 C15 H15 119.3
C14 C15 H15 119.3
C17 C16 C15 120.33(18)
C17 C16 H16 119.8
C15 C16 H16 119.8
O17 C17 C18 124.35(19)
O17 C17 C16 116.07(17)
C18 C17 C16 119.58(18)
C17 O17 C20 117.76(17)
C17 C18 C19 119.36(18)
C17 C18 H18 120.3
C19 C18 H18 120.3
C14 C19 C18 122.26(17)
C14 C19 H19 118.9
C18 C19 H19 118.9
O17 C20 H20A 109.5
O17 C20 H20B 109.5
H20A C20 H20B 109.5
O17 C20 H20C 109.5
H20A C20 H20C 109.5
H20B C20 H20C 109.5
O21 C21 O22 123.32(15)
O21 C21 C1 124.66(15)
O22 C21 C1 111.76(14)
C21 O22 C23 116.30(14)
O22 C23 H23A 109.5
O22 C23 H23B 109.5
H23A C23 H23B 109.5
O22 C23 H23C 109.5
H23A C23 H23C 109.5
H23B C23 H23C 109.5
O24 C24 O25 123.79(16)
O24 C24 C1 125.25(16)
O25 C24 C1 110.95(15)
C24 O25 C26 116.84(16)
O25 C26 H26A 109.5
O25 C26 H26B 109.5
H26A C26 H26B 109.5
O25 C26 H26C 109.5
H26A C26 H26C 109.5
H26B C26 H26C 109.5
O27 C27 O28 124.00(16)
O27 C27 C4 124.17(16)
O28 C27 C4 111.72(14)
C27 O28 C29 116.36(14)
O28 C29 H29A 109.5
O28 C29 H29B 109.5
H29A C29 H29B 109.5
O28 C29 H29C 109.5
H29A C29 H29C 109.5
H29B C29 H29C 109.5
O30 C30 O31 123.36(17)
O30 C30 C4 125.88(16)
O31 C30 C4 110.67(15)
C30 O31 C32 117.64(16)
O31 C32 H32A 109.5
O31 C32 H32B 109.5
H32A C32 H32B 109.5
O31 C32 H32C 109.5
H32A C32 H32C 109.5
H32B C32 H32C 109.5

loop_
_geom_bond_atom_site_label_1
_geom_bond_atom_site_label_2
_geom_bond_distance
C1 C21 1.521(2)
C1 C24 1.526(2)
C1 C2 1.548(2)
C1 C6 1.574(2)
C2 C3 1.531(2)
C2 H2A 0.9700
C2 H2B 0.9700
C3 C14 1.517(2)
C3 C4 1.577(2)
C3 H3 0.9800
C4 C27 1.522(2)
C4 C30 1.527(2)
C4 C5 1.543(2)
C5 C6 1.531(2)
C5 H5A 0.9700
C5 H5B 0.9700
C6 C7 1.518(2)
C6 H6 0.9800
C7 C12 1.370(2)
C7 C8 1.391(2)
C8 C9 1.382(3)
C8 H8 0.9300
C9 C10 1.379(3)
C9 H9 0.9300
C10 O10 1.372(2)
C10 C11 1.380(3)
O10 C13 1.402(3)
C11 C12 1.393(2)
C11 H11 0.9300
C12 H12 0.9300
C13 H13A 0.9600
C13 H13B 0.9600
C13 H13C 0.9600
C14 C19 1.375(2)
C14 C15 1.391(2)
C15 C16 1.378(3)
C15 H15 0.9300
C16 C17 1.375(3)
C16 H16 0.9300
C17 O17 1.373(2)
C17 C18 1.373(2)
O17 C20 1.417(3)
C18 C19 1.391(2)
C18 H18 0.9300
C19 H19 0.9300
C20 H20A 0.9600
C20 H20B 0.9600
C20 H20C 0.9600
C21 O21 1.1953(19)
C21 O22 1.3368(19)
O22 C23 1.4512(19)
C23 H23A 0.9600
C23 H23B 0.9600
C23 H23C 0.9600
C24 O24 1.190(2)
C24 O25 1.333(2)
O25 C26 1.443(2)
C26 H26A 0.9600
C26 H26B 0.9600
C26 H26C 0.9600
C27 O27 1.1985(19)
C27 O28 1.336(2)
O28 C29 1.444(2)
C29 H29A 0.9600
C29 H29B 0.9600
C29 H29C 0.9600
C30 O30 1.197(2)
C30 O31 1.332(2)
O31 C32 1.441(2)
C32 H32A 0.9600
C32 H32B 0.9600
C32 H32C 0.9600

loop_
_geom_torsion_atom_site_label_1
_geom_torsion_atom_site_label_2
_geom_torsion_atom_site_label_3
_geom_torsion_atom_site_label_4
_geom_torsion
C21 C1 C2 C3 153.68(13)
C24 C1 C2 C3 -85.29(16)
C6 C1 C2 C3 35.78(18)
C1 C2 C3 C14 164.76(13)
C1 C2 C3 C4 -67.90(17)
C14 C3 C4 C27 34.84(18)
C2 C3 C4 C27 -92.22(15)
C14 C3 C4 C30 -86.59(17)
C2 C3 C4 C30 146.35(13)
C14 C3 C4 C5 154.41(14)
C2 C3 C4 C5 27.35(17)
C27 C4 C5 C6 157.87(13)
C30 C4 C5 C6 -81.23(16)
C3 C4 C5 C6 39.00(18)
C4 C5 C6 C7 160.31(14)
C4 C5 C6 C1 -71.40(17)
C21 C1 C6 C7 39.24(18)
C24 C1 C6 C7 -81.35(16)
C2 C1 C6 C7 158.27(13)
C21 C1 C6 C5 -88.27(15)
C24 C1 C6 C5 151.14(13)
C2 C1 C6 C5 30.76(17)
C5 C6 C7 C12 -141.35(16)
C1 C6 C7 C12 94.05(19)
C5 C6 C7 C8 39.5(2)
C1 C6 C7 C8 -85.1(2)
C12 C7 C8 C9 -1.9(3)
C6 C7 C8 C9 177.26(17)
C7 C8 C9 C10 1.2(3)
C8 C9 C10 O10 179.16(18)
C8 C9 C10 C11 0.6(3)
C9 C10 O10 C13 -177.8(2)
C11 C10 O10 C13 0.6(3)
O10 C10 C11 C12 -179.95(17)
C9 C10 C11 C12 -1.6(3)
C8 C7 C12 C11 1.0(3)
C6 C7 C12 C11 -178.22(16)
C10 C11 C12 C7 0.7(3)
C2 C3 C14 C19 37.2(2)
C4 C3 C14 C19 -87.3(2)
C2 C3 C14 C15 -146.32(15)
C4 C3 C14 C15 89.24(18)
C19 C14 C15 C16 1.8(3)
C3 C14 C15 C16 -174.94(16)
C14 C15 C16 C17 -0.6(3)
C15 C16 C17 O17 178.69(17)
C15 C16 C17 C18 -1.1(3)
C18 C17 O17 C20 1.8(3)
C16 C17 O17 C20 -177.9(2)
O17 C17 C18 C19 -178.31(18)
C16 C17 C18 C19 1.4(3)
C15 C14 C19 C18 -1.4(3)
C3 C14 C19 C18 175.22(16)
C17 C18 C19 C14 -0.2(3)
C24 C1 C21 O21 -156.07(18)
C2 C1 C21 O21 -35.7(2)
C6 C1 C21 O21 83.3(2)
C24 C1 C21 O22 29.63(19)
C2 C1 C21 O22 149.96(14)
C6 C1 C21 O22 -90.95(16)
O21 C21 O22 C23 -5.4(3)
C1 C21 O22 C23 169.01(14)
C21 C1 C24 O24 -121.66(19)
C2 C1 C24 O24 117.86(19)
C6 C1 C24 O24 -2.7(2)
C21 C1 C24 O25 59.51(18)
C2 C1 C24 O25 -60.98(17)
C6 C1 C24 O25 178.45(13)
O24 C24 O25 C26 2.6(3)
C1 C24 O25 C26 -178.55(14)
C30 C4 C27 O27 -153.53(17)
C5 C4 C27 O27 -34.3(2)
C3 C4 C27 O27 85.5(2)
C30 C4 C27 O28 30.26(19)
C5 C4 C27 O28 149.44(14)
C3 C4 C27 O28 -90.69(16)
O27 C27 O28 C29 -6.4(3)
C4 C27 O28 C29 169.80(15)
C27 C4 C30 O30 -123.60(19)
C5 C4 C30 O30 116.4(2)
C3 C4 C30 O30 -3.7(2)
C27 C4 C30 O31 59.79(18)
C5 C4 C30 O31 -60.21(17)
C3 C4 C30 O31 179.67(13)
O30 C30 O31 C32 -1.2(3)
C4 C30 O31 C32 175.50(15)
